data_4344112
loop_
_publ_author_name
'Chen, L.'
'Corbett, J.D.'

_publ_section_title
;
 Synthesis, structure and bonding of Sc6 M Te2 (M = Ag, Cu, Cd):
 heterometal-induced polymerization of metal chains in Sc2 Te
;
_journal_name_full 'Inorganic Chemistry'
_journal_page_first 2146
_journal_page_last 2150
_journal_volume 41
_journal_year 2002
_chemical_formula_sum 'Cu0.8 Sc6 Te2.2'
_chemical_name_systematic 'Sc6 Cu0.8 Te2.2'
_space_group_IT_number 62
_symmetry_space_group_name_Hall '-P 2ac 2n'
_symmetry_space_group_name_H-M 'P n m a'
_cell_angle_alpha 90
_cell_angle_beta 90
_cell_angle_gamma 90
_cell_formula_units_Z 4
_cell_length_a 19.853
_cell_length_b 3.914
_cell_length_c 10.644
_cell_volume 827.088
_citation_journal_id_ASTM INOCAJ
_cod_data_source_file Chen_INOCAJ_2002_292.cif
_cod_data_source_block Cu0.8Sc6Te2.2
_cod_original_cell_volume 827.0883
_cod_database_code 4344112

loop_
_symmetry_equiv_pos_as_xyz
x,y,z
-x+1/2,-y,z+1/2
x+1/2,-y+1/2,-z+1/2
-x,y+1/2,-z
-x,-y,-z
x-1/2,y,-z-1/2
-x-1/2,y-1/2,z-1/2
x,-y-1/2,z

loop_
_atom_site_label
_atom_site_type_symbol
_atom_site_fract_x
_atom_site_fract_y
_atom_site_fract_z
_atom_site_occupancy
_atom_site_U_iso_or_equiv
Sc3 Sc 0.2281 0.25 0.2496 1 0.0
Sc4 Sc 0.5271 0.25 0.6208 1 0.0
Sc5 Sc 0.1379 0.25 0.5671 1 0.0
Te3 Te 0.7627 0.25 0.5338 1 0.0
Sc6 Sc 0.4929 0.25 0.1089 1 0.0
Sc2 Sc 0.3428 0.25 0.5365 1 0.0
Sc1 Sc 0.3926 0.25 0.8302 1 0.0
Te2 Te 0.3749 0.25 0.2742 1 0.0
Te1 Te 0.0743 0.25 0.1414 0.2 0.0
Cu1 Cu 0.0743 0.25 0.1414 0.8 0.0
